data_7704928
loop_
_publ_author_name
'Hu, Fei-Long'
'Qin, Zhen'
'Wang, Meng-Fan'
'Kang, Xue Wan'
'Qin, Yong-Li'
'Wang, Yong'
'Chen, Shu-Li'
'Young, David James'
'Mi, Yan'

_publ_section_title
;
 Modulating the regioselectivity of solid-state photodimerization in
 coordination polymer crystals.
;
_journal_issue 31
_journal_name_full 'Dalton transactions (Cambridge, England : 2003)'
_journal_page_first 10858
_journal_page_last 10865
_journal_paper_doi 10.1039/d0dt02038a
_journal_volume 49
_journal_year 2020
_chemical_formula_sum 'C56 H44 N8 O12 S2 Zn2'
_chemical_formula_weight 1215.85
_space_group_crystal_system triclinic
_space_group_IT_number 2
_space_group_name_Hall '-P 1'
_space_group_name_H-M_alt 'P -1'
_atom_sites_solution_hydrogens mixed
_audit_creation_method SHELXL-2018/3
_audit_update_record
;
2020-06-05 deposited with the CCDC.	2020-07-21 downloaded from the CCDC.
;
_cell_angle_alpha 99.4460(10)
_cell_angle_beta 103.6800(10)
_cell_angle_gamma 92.4660(10)
_cell_formula_units_Z 1
_cell_length_a 8.7635(4)
_cell_length_b 9.9015(5)
_cell_length_c 14.6288(7)
_cell_measurement_reflns_used 9872
_cell_measurement_temperature 296(2)
_cell_measurement_theta_max 28.33
_cell_measurement_theta_min 2.40
_cell_volume 1212.19(10)
_computing_structure_refinement 'SHELXL-2018/3 (Sheldrick, 2018)'
_diffrn_ambient_temperature 296(2)
_diffrn_measured_fraction_theta_full 0.997
_diffrn_measured_fraction_theta_max 0.993
_diffrn_measurement_device_type 'CCD area detector'
_diffrn_measurement_method 'phi and omega scans'
_diffrn_radiation_type MoK\a
_diffrn_radiation_wavelength 0.71073
_diffrn_reflns_av_R_equivalents 0.0350
_diffrn_reflns_av_unetI/netI 0.0362
_diffrn_reflns_Laue_measured_fraction_full 0.997
_diffrn_reflns_Laue_measured_fraction_max 0.993
_diffrn_reflns_limit_h_max 11
_diffrn_reflns_limit_h_min -11
_diffrn_reflns_limit_k_max 13
_diffrn_reflns_limit_k_min -13
_diffrn_reflns_limit_l_max 19
_diffrn_reflns_limit_l_min -19
_diffrn_reflns_number 20636
_diffrn_reflns_point_group_measured_fraction_full 0.997
_diffrn_reflns_point_group_measured_fraction_max 0.993
_diffrn_reflns_theta_full 25.242
_diffrn_reflns_theta_max 28.372
_diffrn_reflns_theta_min 2.093
_exptl_absorpt_coefficient_mu 1.155
_exptl_crystal_colour colourless
_exptl_crystal_density_diffrn 1.666
_exptl_crystal_description block
_exptl_crystal_F_000 624
_exptl_crystal_size_max 0.150
_exptl_crystal_size_mid 0.130
_exptl_crystal_size_min 0.100
_refine_diff_density_max 1.017
_refine_diff_density_min -0.538
_refine_diff_density_rms 0.077
_refine_ls_extinction_method none
_refine_ls_goodness_of_fit_ref 1.089
_refine_ls_hydrogen_treatment constr
_refine_ls_matrix_type full
_refine_ls_number_parameters 361
_refine_ls_number_reflns 6029
_refine_ls_number_restraints 0
_refine_ls_restrained_S_all 1.089
_refine_ls_R_factor_all 0.0423
_refine_ls_R_factor_gt 0.0369
_refine_ls_shift/su_max 0.001
_refine_ls_shift/su_mean 0.000
_refine_ls_structure_factor_coef Fsqd
_refine_ls_weighting_details 'w=1/[\s^2^(Fo^2^)+(0.0301P)^2^+1.5130P] where P=(Fo^2^+2Fc^2^)/3'
_refine_ls_weighting_scheme calc
_refine_ls_wR_factor_gt 0.0886
_refine_ls_wR_factor_ref 0.0908
_reflns_Friedel_coverage 0.000
_reflns_number_gt 5436
_reflns_number_total 6029
_reflns_threshold_expression 'I > 2\s(I)'
_cod_data_source_file d0dt02038a2.cif
_cod_data_source_block 2
_cod_depositor_comments 'Adding full bibliography for 7704924--7704929.cif.'
_cod_database_code 7704928
_shelx_shelxl_version_number 2018/3
_shelx_space_group_comment
;
The symmetry employed for this shelxl refinement is uniquely defined
by the following loop, which should always be used as a source of
symmetry information in preference to the above space-group names.
They are only intended as comments.
;
_shelx_estimated_absorpt_t_min 0.846
_shelx_estimated_absorpt_t_max 0.893

loop_
_space_group_symop_operation_xyz
'x, y, z'
'-x, -y, -z'

loop_
_atom_site_label
_atom_site_type_symbol
_atom_site_fract_x
_atom_site_fract_y
_atom_site_fract_z
_atom_site_U_iso_or_equiv
_atom_site_adp_type
_atom_site_occupancy
_atom_site_site_symmetry_order
_atom_site_calc_flag
_atom_site_refinement_flags_posn
_atom_site_refinement_flags_adp
_atom_site_refinement_flags_occupancy
_atom_site_disorder_assembly
_atom_site_disorder_group
Zn1 Zn 0.19092(3) 0.60935(2) 0.59113(2) 0.01563(8) Uani 1 1 d . . . . .
N1 N 0.4256(2) 0.61810(18) 0.68345(12) 0.0163(3) Uani 1 1 d . . . . .
N2 N 0.5781(2) 0.65075(18) 0.68573(12) 0.0176(3) Uani 1 1 d . . . . .
H2A H 0.605958 0.686601 0.637221 0.021 Uiso 1 1 d R U . . .
N3 N 0.2880(2) 0.71997(18) 0.50166(12) 0.0175(3) Uani 1 1 d . . . . .
N4 N 1.0255(2) 1.20208(19) -0.30362(12) 0.0186(4) Uani 1 1 d . . . . .
H4A H 1.060120 1.232932 -0.344642 0.022 Uiso 1 1 d R U . . .
O1 O -0.1548(2) 0.7708(2) 0.44606(13) 0.0382(5) Uani 1 1 d . . . . .
O2 O 0.02359(19) 0.74255(17) 0.59277(12) 0.0257(3) Uani 1 1 d . . . . .
O3 O -0.24904(19) 0.76291(17) 0.58553(11) 0.0237(3) Uani 1 1 d . . . . .
O4 O 0.14845(18) 0.53806(17) 0.70684(11) 0.0214(3) Uani 1 1 d . . . . .
O5 O 0.25835(19) 0.49631(18) 0.85351(11) 0.0255(4) Uani 1 1 d . . . . .
O6 O 0.1665(3) 0.44198(18) 0.49325(13) 0.0385(5) Uani 1 1 d . . . . .
S1 S -0.13824(6) 0.70979(5) 0.53081(3) 0.01503(11) Uani 1 1 d . . . . .
C1 C 0.9660(3) 1.2862(2) -0.24207(15) 0.0195(4) Uani 1 1 d . . . . .
H1 H 0.966748 1.379545 -0.244152 0.023 Uiso 1 1 calc R U . . .
C2 C 0.9039(3) 1.2347(2) -0.17592(15) 0.0183(4) Uani 1 1 d . . . . .
H2 H 0.862206 1.293252 -0.133357 0.022 Uiso 1 1 calc R U . . .
C3 C 0.9030(2) 1.0941(2) -0.17217(14) 0.0151(4) Uani 1 1 d . . . . .
C4 C 0.9643(3) 1.0102(2) -0.23912(15) 0.0182(4) Uani 1 1 d . . . . .
H4 H 0.964276 0.916150 -0.239578 0.022 Uiso 1 1 calc R U . . .
C5 C 1.0245(3) 1.0668(2) -0.30406(15) 0.0201(4) Uani 1 1 d . . . . .
H5 H 1.064761 1.010888 -0.348677 0.024 Uiso 1 1 calc R U . . .
C6 C 0.8430(2) 1.0315(2) -0.10265(15) 0.0180(4) Uani 1 1 d . . . . .
H6 H 0.851038 0.937721 -0.105068 0.022 Uiso 1 1 calc R U . . .
C7 C 0.7776(2) 1.0961(2) -0.03579(14) 0.0169(4) Uani 1 1 d . . . . .
H7 H 0.767743 1.189563 -0.034071 0.020 Uiso 1 1 calc R U . . .
C8 C 0.7201(2) 1.0336(2) 0.03485(14) 0.0159(4) Uani 1 1 d . . . . .
C9 C 0.7164(3) 0.8923(2) 0.03561(15) 0.0183(4) Uani 1 1 d . . . . .
H9 H 0.751310 0.834336 -0.010572 0.022 Uiso 1 1 calc R U . . .
C10 C 0.6616(3) 0.8379(2) 0.10400(15) 0.0183(4) Uani 1 1 d . . . . .
H10 H 0.660897 0.743778 0.103380 0.022 Uiso 1 1 calc R U . . .
C11 C 0.6071(2) 0.9214(2) 0.17419(14) 0.0162(4) Uani 1 1 d . . . . .
C12 C 0.6102(3) 1.0628(2) 0.17351(15) 0.0210(4) Uani 1 1 d . . . . .
H12 H 0.574743 1.120676 0.219482 0.025 Uiso 1 1 calc R U . . .
C13 C 0.6658(3) 1.1172(2) 0.10496(15) 0.0207(4) Uani 1 1 d . . . . .
H13 H 0.666914 1.211301 0.105630 0.025 Uiso 1 1 calc R U . . .
C14 C 0.5493(3) 0.8575(2) 0.24442(15) 0.0184(4) Uani 1 1 d . . . . .
H14 H 0.562166 0.764469 0.242740 0.022 Uiso 1 1 calc R U . . .
C15 C 0.4803(2) 0.9182(2) 0.31059(14) 0.0177(4) Uani 1 1 d . . . . .
H15 H 0.470353 1.011985 0.314760 0.021 Uiso 1 1 calc R U . . .
C16 C 0.4190(2) 0.8488(2) 0.37717(14) 0.0156(4) Uani 1 1 d . . . . .
C17 C 0.4405(3) 0.7118(2) 0.38536(15) 0.0214(4) Uani 1 1 d . . . . .
H17 H 0.499491 0.660731 0.349273 0.026 Uiso 1 1 calc R U . . .
C18 C 0.3740(3) 0.6532(2) 0.44703(16) 0.0232(5) Uani 1 1 d . . . . .
H18 H 0.389482 0.561817 0.451205 0.028 Uiso 1 1 calc R U . . .
C19 C 0.2710(2) 0.8526(2) 0.49616(15) 0.0182(4) Uani 1 1 d . . . . .
H19 H 0.213999 0.901631 0.534547 0.022 Uiso 1 1 calc R U . . .
C20 C 0.3341(2) 0.9197(2) 0.43621(14) 0.0166(4) Uani 1 1 d . . . . .
H20 H 0.320015 1.012059 0.435231 0.020 Uiso 1 1 calc R U . . .
C21 C 0.2644(3) 0.5317(2) 0.77743(15) 0.0177(4) Uani 1 1 d . . . . .
C22 C 0.4228(2) 0.5734(2) 0.76395(14) 0.0156(4) Uani 1 1 d . . . . .
C23 C 0.5779(2) 0.5762(2) 0.82183(14) 0.0153(4) Uani 1 1 d . . . . .
C24 C 0.6478(3) 0.5435(2) 0.91200(15) 0.0184(4) Uani 1 1 d . . . . .
H24 H 0.586533 0.509965 0.948629 0.022 Uiso 1 1 calc R U . . .
C25 C 0.8089(3) 0.5629(2) 0.94388(16) 0.0223(4) Uani 1 1 d . . . . .
H25 H 0.856813 0.544351 1.003861 0.027 Uiso 1 1 calc R U . . .
C26 C 0.9046(3) 0.6105(2) 0.88756(16) 0.0222(4) Uani 1 1 d . . . . .
H26 H 1.013489 0.620966 0.911245 0.027 Uiso 1 1 calc R U . . .
C27 C 0.8401(3) 0.6414(2) 0.79902(16) 0.0197(4) Uani 1 1 d . . . . .
H27 H 0.902611 0.670839 0.761637 0.024 Uiso 1 1 calc R U . . .
C28 C 0.6754(2) 0.6263(2) 0.76801(14) 0.0163(4) Uani 1 1 d . . . . .

loop_
_atom_site_aniso_label
_atom_site_aniso_U_11
_atom_site_aniso_U_22
_atom_site_aniso_U_33
_atom_site_aniso_U_23
_atom_site_aniso_U_13
_atom_site_aniso_U_12
Zn1 0.01850(13) 0.01510(12) 0.01453(12) 0.00337(8) 0.00586(9) 0.00234(9)
N1 0.0173(9) 0.0174(8) 0.0158(8) 0.0043(7) 0.0062(7) 0.0003(7)
N2 0.0170(9) 0.0212(9) 0.0175(8) 0.0068(7) 0.0079(7) 0.0003(7)
N3 0.0208(9) 0.0202(9) 0.0142(8) 0.0062(7) 0.0067(7) 0.0052(7)
N4 0.0173(9) 0.0259(9) 0.0146(8) 0.0077(7) 0.0055(7) -0.0026(7)
O1 0.0427(11) 0.0574(13) 0.0336(10) 0.0331(9) 0.0262(9) 0.0252(9)
O2 0.0198(8) 0.0238(8) 0.0322(9) 0.0006(7) 0.0065(7) 0.0052(6)
O3 0.0222(8) 0.0309(9) 0.0243(8) 0.0106(7) 0.0142(6) 0.0020(7)
O4 0.0163(7) 0.0304(8) 0.0193(7) 0.0084(6) 0.0053(6) -0.0003(6)
O5 0.0227(8) 0.0362(9) 0.0206(8) 0.0118(7) 0.0076(6) -0.0034(7)
O6 0.0625(13) 0.0196(8) 0.0312(10) -0.0068(7) 0.0169(9) -0.0073(8)
S1 0.0200(3) 0.0147(2) 0.0139(2) 0.00580(18) 0.00875(18) 0.00164(18)
C1 0.0202(10) 0.0177(10) 0.0204(10) 0.0047(8) 0.0043(8) -0.0026(8)
C2 0.0200(10) 0.0175(10) 0.0184(10) 0.0017(8) 0.0079(8) 0.0002(8)
C3 0.0148(9) 0.0178(9) 0.0123(9) 0.0023(7) 0.0034(7) -0.0013(7)
C4 0.0214(10) 0.0168(9) 0.0173(10) 0.0033(8) 0.0065(8) 0.0009(8)
C5 0.0227(11) 0.0240(11) 0.0150(9) 0.0025(8) 0.0080(8) 0.0020(8)
C6 0.0216(10) 0.0156(9) 0.0193(10) 0.0057(8) 0.0083(8) 0.0002(8)
C7 0.0190(10) 0.0160(9) 0.0168(9) 0.0042(7) 0.0060(8) -0.0009(8)
C8 0.0170(10) 0.0177(9) 0.0138(9) 0.0036(7) 0.0050(7) -0.0003(8)
C9 0.0225(11) 0.0179(10) 0.0163(9) 0.0007(8) 0.0096(8) 0.0027(8)
C10 0.0237(11) 0.0141(9) 0.0186(10) 0.0049(8) 0.0067(8) 0.0017(8)
C11 0.0167(10) 0.0190(10) 0.0143(9) 0.0053(8) 0.0049(7) 0.0011(8)
C12 0.0288(12) 0.0189(10) 0.0183(10) 0.0018(8) 0.0130(9) 0.0029(8)
C13 0.0287(12) 0.0148(9) 0.0217(10) 0.0042(8) 0.0118(9) 0.0017(8)
C14 0.0220(11) 0.0183(10) 0.0166(10) 0.0065(8) 0.0058(8) 0.0013(8)
C15 0.0194(10) 0.0177(10) 0.0165(9) 0.0049(8) 0.0042(8) 0.0004(8)
C16 0.0158(9) 0.0195(10) 0.0112(9) 0.0037(7) 0.0022(7) 0.0008(8)
C17 0.0287(12) 0.0218(10) 0.0187(10) 0.0062(8) 0.0123(9) 0.0113(9)
C18 0.0334(13) 0.0206(10) 0.0217(11) 0.0101(9) 0.0128(9) 0.0114(9)
C19 0.0177(10) 0.0207(10) 0.0158(9) -0.0003(8) 0.0058(8) 0.0029(8)
C20 0.0168(10) 0.0154(9) 0.0170(9) 0.0023(7) 0.0032(7) 0.0018(7)
C21 0.0196(10) 0.0160(9) 0.0186(10) 0.0020(8) 0.0077(8) -0.0004(8)
C22 0.0201(10) 0.0136(9) 0.0142(9) 0.0026(7) 0.0068(8) 0.0018(7)
C23 0.0188(10) 0.0135(9) 0.0148(9) 0.0019(7) 0.0069(7) 0.0018(7)
C24 0.0237(11) 0.0178(10) 0.0159(9) 0.0046(8) 0.0075(8) 0.0041(8)
C25 0.0257(12) 0.0219(11) 0.0184(10) 0.0046(8) 0.0022(8) 0.0071(9)
C26 0.0171(10) 0.0208(10) 0.0273(11) 0.0023(9) 0.0034(8) 0.0055(8)
C27 0.0193(10) 0.0169(10) 0.0252(11) 0.0042(8) 0.0094(8) 0.0027(8)
C28 0.0191(10) 0.0153(9) 0.0159(9) 0.0031(7) 0.0068(8) 0.0015(8)

loop_
_atom_type_symbol
_atom_type_description
_atom_type_scat_dispersion_real
_atom_type_scat_dispersion_imag
_atom_type_scat_source
C C 0.0033 0.0016 'International Tables Vol C Tables 4.2.6.8 and 6.1.1.4'
H H 0.0000 0.0000 'International Tables Vol C Tables 4.2.6.8 and 6.1.1.4'
N N 0.0061 0.0033 'International Tables Vol C Tables 4.2.6.8 and 6.1.1.4'
O O 0.0106 0.0060 'International Tables Vol C Tables 4.2.6.8 and 6.1.1.4'
Zn Zn 0.2839 1.4301 'International Tables Vol C Tables 4.2.6.8 and 6.1.1.4'
S S 0.1246 0.1234 'International Tables Vol C Tables 4.2.6.8 and 6.1.1.4'

loop_
_geom_angle_atom_site_label_1
_geom_angle_atom_site_label_2
_geom_angle_atom_site_label_3
_geom_angle
_geom_angle_site_symmetry_1
_geom_angle_site_symmetry_3
_geom_angle_publ_flag
O6 Zn1 O2 123.22(8) . . ?
O6 Zn1 O4 103.69(7) . . ?
O2 Zn1 O4 91.98(7) . . ?
O6 Zn1 N3 89.04(7) . . ?
O2 Zn1 N3 89.91(7) . . ?
O4 Zn1 N3 163.30(7) . . ?
O6 Zn1 N1 106.57(8) . . ?
O2 Zn1 N1 130.16(7) . . ?
O4 Zn1 N1 77.58(6) . . ?
N3 Zn1 N1 88.55(7) . . ?
C22 N1 N2 107.56(17) . . ?
C22 N1 Zn1 111.55(13) . . ?
N2 N1 Zn1 140.85(13) . . ?
N1 N2 C28 110.76(17) . . ?
C19 N3 C18 116.89(18) . . ?
C19 N3 Zn1 125.02(14) . . ?
C18 N3 Zn1 118.08(14) . . ?
C1 N4 C5 121.91(18) . . ?
S1 O2 Zn1 121.98(10) . . ?
C21 O4 Zn1 119.00(13) . . ?
S1 O6 Zn1 147.52(13) 2_566 . ?
O1 S1 O3 110.35(10) . . ?
O1 S1 O2 110.36(11) . . ?
O3 S1 O2 108.34(10) . . ?
O1 S1 O6 111.75(12) . 2_566 ?
O3 S1 O6 108.73(11) . 2_566 ?
O2 S1 O6 107.20(11) . 2_566 ?
N4 C1 C2 120.0(2) . . ?
C1 C2 C3 120.27(19) . . ?
C4 C3 C2 117.47(18) . . ?
C4 C3 C6 118.72(18) . . ?
C2 C3 C6 123.81(18) . . ?
C5 C4 C3 119.91(19) . . ?
N4 C5 C4 120.40(19) . . ?
C7 C6 C3 126.22(19) . . ?
C6 C7 C8 126.10(19) . . ?
C13 C8 C9 117.91(18) . . ?
C13 C8 C7 119.21(18) . . ?
C9 C8 C7 122.88(18) . . ?
C10 C9 C8 120.85(19) . . ?
C9 C10 C11 121.31(19) . . ?
C10 C11 C12 118.01(18) . . ?
C10 C11 C14 118.77(19) . . ?
C12 C11 C14 123.22(19) . . ?
C13 C12 C11 120.55(19) . . ?
C12 C13 C8 121.37(19) . . ?
C15 C14 C11 127.1(2) . . ?
C14 C15 C16 125.2(2) . . ?
C20 C16 C17 116.77(18) . . ?
C20 C16 C15 119.95(19) . . ?
C17 C16 C15 123.29(19) . . ?
C18 C17 C16 119.50(19) . . ?
N3 C18 C17 123.8(2) . . ?
N3 C19 C20 123.11(19) . . ?
C19 C20 C16 119.86(19) . . ?
O5 C21 O4 127.1(2) . . ?
O5 C21 C22 118.12(19) . . ?
O4 C21 C22 114.81(18) . . ?
N1 C22 C23 110.50(18) . . ?
N1 C22 C21 116.98(18) . . ?
C23 C22 C21 132.52(18) . . ?
C24 C23 C28 119.28(19) . . ?
C24 C23 C22 136.43(19) . . ?
C28 C23 C22 104.29(17) . . ?
C25 C24 C23 117.9(2) . . ?
C24 C25 C26 121.7(2) . . ?
C27 C26 C25 121.6(2) . . ?
C26 C27 C28 116.6(2) . . ?
N2 C28 C27 130.33(19) . . ?
N2 C28 C23 106.88(18) . . ?
C27 C28 C23 122.77(19) . . ?

loop_
_geom_bond_atom_site_label_1
_geom_bond_atom_site_label_2
_geom_bond_distance
_geom_bond_site_symmetry_2
_geom_bond_publ_flag
Zn1 O6 1.9718(17) . ?
Zn1 O2 2.0157(16) . ?
Zn1 O4 2.0420(15) . ?
Zn1 N3 2.1338(17) . ?
Zn1 N1 2.1665(18) . ?
N1 C22 1.329(3) . ?
N1 N2 1.353(2) . ?
N2 C28 1.365(3) . ?
N3 C19 1.341(3) . ?
N3 C18 1.341(3) . ?
N4 C1 1.337(3) . ?
N4 C5 1.338(3) . ?
O1 S1 1.4462(16) . ?
O2 S1 1.4812(17) . ?
O3 S1 1.4607(16) . ?
O4 C21 1.278(3) . ?
O5 C21 1.232(3) . ?
O6 S1 1.4821(18) 2_566 ?
C1 C2 1.371(3) . ?
C2 C3 1.402(3) . ?
C3 C4 1.399(3) . ?
C3 C6 1.458(3) . ?
C4 C5 1.372(3) . ?
C6 C7 1.336(3) . ?
C7 C8 1.461(3) . ?
C8 C13 1.396(3) . ?
C8 C9 1.400(3) . ?
C9 C10 1.380(3) . ?
C10 C11 1.398(3) . ?
C11 C12 1.401(3) . ?
C11 C14 1.464(3) . ?
C12 C13 1.385(3) . ?
C14 C15 1.335(3) . ?
C15 C16 1.465(3) . ?
C16 C20 1.394(3) . ?
C16 C17 1.398(3) . ?
C17 C18 1.372(3) . ?
C19 C20 1.381(3) . ?
C21 C22 1.498(3) . ?
C22 C23 1.417(3) . ?
C23 C24 1.412(3) . ?
C23 C28 1.416(3) . ?
C24 C25 1.373(3) . ?
C25 C26 1.423(3) . ?
C26 C27 1.375(3) . ?
C27 C28 1.400(3) . ?
